data_1569716
loop_
_publ_author_name
'Yang, Bo'
'Yan, Suqiong'
'Li, Chengbo'
'Ma, Hui'
'Feng, Fanda'
'Zhang, Yuan'
'Huang, Wei'

_publ_section_title
;
 Mn(iii)-mediated C-P bond activation of diphosphines: toward a highly
 emissive phosphahelicene cation scaffold and modulated circularly
 polarized luminescence.
;
_journal_issue 38
_journal_name_full 'Chemical science'
_journal_page_first 10446
_journal_page_last 10457
_journal_paper_doi 10.1039/d3sc03201a
_journal_volume 14
_journal_year 2023
_chemical_formula_sum 'C74 H74 Br2 O5 P2'
_chemical_formula_weight 1265.09
_chemical_name_systematic 'Br, C34 H26 P, C2 H6 O, C2 H6 O, H2 O'
_space_group_crystal_system monoclinic
_space_group_IT_number 15
_space_group_name_Hall '-C 2yc'
_space_group_name_H-M_alt 'C 1 2/c 1'
_atom_sites_solution_hydrogens mixed
_audit_creation_method SHELXL-2014/7
_audit_update_record
;
2022-12-09 deposited with the CCDC.	2023-08-11 downloaded from the CCDC.
;
_cell_angle_alpha 90
_cell_angle_beta 114.085(3)
_cell_angle_gamma 90
_cell_formula_units_Z 4
_cell_length_a 25.8430(19)
_cell_length_b 11.7629(8)
_cell_length_c 22.1155(17)
_cell_measurement_reflns_used 10475
_cell_measurement_temperature 173(2)
_cell_measurement_theta_max 107.814
_cell_measurement_theta_min 6.529
_cell_volume 6137.6(8)
_computing_structure_refinement 'SHELXL-2014/7 (Sheldrick, 2014)'
_diffrn_ambient_temperature 173(2)
_diffrn_measured_fraction_theta_full 0.998
_diffrn_measured_fraction_theta_max 0.997
_diffrn_measurement_device_type 'Incoatec I\ms'
_diffrn_radiation_type MoK\a
_diffrn_radiation_wavelength 0.71073
_diffrn_reflns_av_R_equivalents 0.0685
_diffrn_reflns_av_unetI/netI 0.0500
_diffrn_reflns_Laue_measured_fraction_full 0.998
_diffrn_reflns_Laue_measured_fraction_max 0.997
_diffrn_reflns_limit_h_max 29
_diffrn_reflns_limit_h_min -31
_diffrn_reflns_limit_k_max 13
_diffrn_reflns_limit_k_min -14
_diffrn_reflns_limit_l_max 26
_diffrn_reflns_limit_l_min -26
_diffrn_reflns_number 23421
_diffrn_reflns_point_group_measured_fraction_full 0.998
_diffrn_reflns_point_group_measured_fraction_max 0.997
_diffrn_reflns_theta_full 25.242
_diffrn_reflns_theta_max 25.362
_diffrn_reflns_theta_min 1.726
_exptl_absorpt_coefficient_mu 1.426
_exptl_crystal_colour 'clear greenish green'
_exptl_crystal_colour_lustre clear
_exptl_crystal_colour_modifier greenish
_exptl_crystal_density_diffrn 1.369
_exptl_crystal_density_method 'not measured'
_exptl_crystal_description plate
_exptl_crystal_F_000 2632
_exptl_crystal_preparation Luminescent
_exptl_crystal_size_max 0.120
_exptl_crystal_size_mid 0.100
_exptl_crystal_size_min 0.100
_refine_diff_density_max 0.610
_refine_diff_density_min -0.974
_refine_diff_density_rms 0.091
_refine_ls_extinction_method none
_refine_ls_goodness_of_fit_ref 1.070
_refine_ls_hydrogen_treatment constr
_refine_ls_matrix_type full
_refine_ls_number_parameters 379
_refine_ls_number_reflns 5618
_refine_ls_number_restraints 0
_refine_ls_restrained_S_all 1.070
_refine_ls_R_factor_all 0.0678
_refine_ls_R_factor_gt 0.0559
_refine_ls_shift/su_max 0.000
_refine_ls_shift/su_mean 0.000
_refine_ls_structure_factor_coef Fsqd
_refine_ls_weighting_details 'w=1/[\s^2^(Fo^2^)+(0.0935P)^2^+16.2876P] where P=(Fo^2^+2Fc^2^)/3'
_refine_ls_weighting_scheme calc
_refine_ls_wR_factor_gt 0.1604
_refine_ls_wR_factor_ref 0.1709
_reflns_Friedel_coverage 0.000
_reflns_number_gt 4609
_reflns_number_total 5618
_reflns_threshold_expression 'I > 2\s(I)'
_cod_data_source_file d3sc03201a2.cif
_cod_data_source_block 20211209ybmn1_0m
_cod_depositor_comments 'Adding full bibliography for 1569716--1569732.cif.'
_cod_original_sg_symbol_H-M 'C 2/c'
_cod_database_code 1569716
_shelx_shelxl_version_number 2014/7
_shelx_space_group_comment
;
The symmetry employed for this shelxl refinement is uniquely defined
by the following loop, which should always be used as a source of
symmetry information in preference to the above space-group names.
They are only intended as comments.
;
_shelx_estimated_absorpt_t_min 0.848
_shelx_estimated_absorpt_t_max 0.871

loop_
_space_group_symop_operation_xyz
'x, y, z'
'-x, y, -z+1/2'
'x+1/2, y+1/2, z'
'-x+1/2, y+1/2, -z+1/2'
'-x, -y, -z'
'x, -y, z-1/2'
'-x+1/2, -y+1/2, -z'
'x+1/2, -y+1/2, z-1/2'

loop_
_atom_site_label
_atom_site_type_symbol
_atom_site_fract_x
_atom_site_fract_y
_atom_site_fract_z
_atom_site_U_iso_or_equiv
_atom_site_adp_type
_atom_site_occupancy
_atom_site_site_symmetry_order
_atom_site_calc_flag
_atom_site_refinement_flags_posn
_atom_site_refinement_flags_adp
_atom_site_refinement_flags_occupancy
_atom_site_disorder_assembly
_atom_site_disorder_group
Br1 Br 0.08989(2) 0.44495(4) 0.36588(2) 0.04913(19) Uani 1 1 d . . . . .
C1 C 0.29875(14) 0.6516(3) 0.28606(15) 0.0238(7) Uani 1 1 d . . . . .
C2 C 0.34309(13) 0.5881(3) 0.33245(15) 0.0220(6) Uani 1 1 d . . . . .
C3 C 0.39981(14) 0.6187(3) 0.34350(16) 0.0243(7) Uani 1 1 d . . . . .
C4 C 0.44888(14) 0.5834(3) 0.39901(17) 0.0270(7) Uani 1 1 d . . . . .
H4 H 0.4449 0.5346 0.4311 0.032 Uiso 1 1 calc R U . . .
C5 C 0.50167(15) 0.6185(3) 0.40692(19) 0.0345(8) Uani 1 1 d . . . . .
H5 H 0.5339 0.5938 0.4445 0.041 Uiso 1 1 calc R U . . .
C6 C 0.50903(15) 0.6904(3) 0.3605(2) 0.0379(9) Uani 1 1 d . . . . .
H6 H 0.5461 0.7117 0.3657 0.046 Uiso 1 1 calc R U . . .
C7 C 0.46287(16) 0.7297(3) 0.3077(2) 0.0347(8) Uani 1 1 d . . . . .
H7 H 0.4681 0.7790 0.2766 0.042 Uiso 1 1 calc R U . . .
C8 C 0.40715(14) 0.6983(3) 0.29848(16) 0.0262(7) Uani 1 1 d . . . . .
C9 C 0.35979(16) 0.7515(3) 0.24802(17) 0.0302(8) Uani 1 1 d . . . . .
H9 H 0.3654 0.8004 0.2170 0.036 Uiso 1 1 calc R U . . .
C10 C 0.30644(15) 0.7327(3) 0.24389(16) 0.0282(7) Uani 1 1 d . . . . .
H10 H 0.2751 0.7737 0.2131 0.034 Uiso 1 1 calc R U . . .
C11 C 0.26797(14) 0.5231(3) 0.36108(15) 0.0242(7) Uani 1 1 d . . . . .
C12 C 0.32267(13) 0.5015(3) 0.36724(14) 0.0223(7) Uani 1 1 d . . . . .
C13 C 0.34971(13) 0.3994(3) 0.40062(15) 0.0233(7) Uani 1 1 d . . . . .
C14 C 0.39839(14) 0.3502(3) 0.39681(16) 0.0268(7) Uani 1 1 d . . . . .
H14 H 0.4150 0.3855 0.3704 0.032 Uiso 1 1 calc R U . . .
C15 C 0.42189(15) 0.2524(3) 0.43070(18) 0.0327(8) Uani 1 1 d . . . . .
H15 H 0.4540 0.2199 0.4267 0.039 Uiso 1 1 calc R U . . .
C16 C 0.39891(16) 0.1999(3) 0.47112(18) 0.0359(9) Uani 1 1 d . . . . .
H16 H 0.4173 0.1358 0.4972 0.043 Uiso 1 1 calc R U . . .
C17 C 0.35040(16) 0.2405(3) 0.47318(17) 0.0325(8) Uani 1 1 d . . . . .
H17 H 0.3346 0.2028 0.4998 0.039 Uiso 1 1 calc R U . . .
C18 C 0.32288(14) 0.3380(3) 0.43638(16) 0.0274(7) Uani 1 1 d . . . . .
C19 C 0.26917(15) 0.3710(3) 0.43210(17) 0.0297(7) Uani 1 1 d . . . . .
H19 H 0.2526 0.3308 0.4571 0.036 Uiso 1 1 calc R U . . .
C20 C 0.24026(15) 0.4595(3) 0.39281(17) 0.0286(7) Uani 1 1 d . . . . .
H20 H 0.2027 0.4774 0.3871 0.034 Uiso 1 1 calc R U . . .
C21 C 0.21303(14) 0.7517(3) 0.32586(16) 0.0251(7) Uani 1 1 d . . . . .
C22 C 0.24093(15) 0.7854(3) 0.39195(17) 0.0333(8) Uani 1 1 d . . . . .
H22 H 0.2700 0.7391 0.4225 0.040 Uiso 1 1 calc R U . . .
C23 C 0.22613(16) 0.8861(3) 0.41274(18) 0.0360(8) Uani 1 1 d . . . . .
H23 H 0.2454 0.9088 0.4577 0.043 Uiso 1 1 calc R U . . .
C24 C 0.18341(16) 0.9551(3) 0.36894(18) 0.0321(8) Uani 1 1 d . . . . .
C25 C 0.15614(16) 0.9202(3) 0.30332(18) 0.0319(8) Uani 1 1 d . . . . .
H25 H 0.1270 0.9664 0.2729 0.038 Uiso 1 1 calc R U . . .
C26 C 0.17050(15) 0.8205(3) 0.28154(16) 0.0292(7) Uani 1 1 d . . . . .
H26 H 0.1515 0.7986 0.2365 0.035 Uiso 1 1 calc R U . . .
C27 C 0.1670(2) 1.0644(4) 0.3921(2) 0.0490(11) Uani 1 1 d . . . . .
H27A H 0.1620 1.0505 0.4330 0.074 Uiso 1 1 calc R U . . .
H27B H 0.1314 1.0927 0.3578 0.074 Uiso 1 1 calc R U . . .
H27C H 0.1970 1.1210 0.4003 0.074 Uiso 1 1 calc R U . . .
C28 C 0.18027(14) 0.5663(3) 0.22724(16) 0.0250(7) Uani 1 1 d . . . . .
C29 C 0.12523(15) 0.5599(3) 0.22367(18) 0.0291(7) Uani 1 1 d . . . . .
H29 H 0.1165 0.5922 0.2577 0.035 Uiso 1 1 calc R U . . .
C30 C 0.08357(15) 0.5066(3) 0.17052(18) 0.0313(8) Uani 1 1 d . . . . .
H30 H 0.0461 0.5026 0.1681 0.038 Uiso 1 1 calc R U . . .
C31 C 0.09576(15) 0.4585(3) 0.12041(18) 0.0311(8) Uani 1 1 d . . . . .
C32 C 0.15061(16) 0.4638(3) 0.12473(17) 0.0328(8) Uani 1 1 d . . . . .
H32 H 0.1594 0.4300 0.0910 0.039 Uiso 1 1 calc R U . . .
C33 C 0.19312(15) 0.5178(3) 0.17775(17) 0.0296(7) Uani 1 1 d . . . . .
H33 H 0.2306 0.5214 0.1801 0.036 Uiso 1 1 calc R U . . .
C34 C 0.04999(17) 0.4004(3) 0.06244(19) 0.0413(9) Uani 1 1 d . . . . .
H34A H 0.0525 0.4243 0.0213 0.062 Uiso 1 1 calc R U . . .
H34B H 0.0128 0.4213 0.0610 0.062 Uiso 1 1 calc R U . . .
H34C H 0.0549 0.3178 0.0674 0.062 Uiso 1 1 calc R U . . .
C35 C 0.47260(17) 0.3102(4) 0.2995(2) 0.0395(9) Uani 1 1 d . . . . .
H35A H 0.4766 0.3155 0.3454 0.059 Uiso 1 1 calc R U . . .
H35B H 0.4324 0.3151 0.2694 0.059 Uiso 1 1 calc R U . . .
H35C H 0.4881 0.2375 0.2929 0.059 Uiso 1 1 calc R U . . .
C36 C 0.1045(2) 0.2647(4) 0.9333(2) 0.0556(12) Uani 1 1 d . . . . .
H36A H 0.1117 0.2442 0.8941 0.067 Uiso 1 1 calc R U . . .
H36B H 0.0656 0.2958 0.9178 0.067 Uiso 1 1 calc R U . . .
C37 C 0.1099(3) 0.1612(5) 0.9753(3) 0.0653(14) Uani 1 1 d . . . . .
H37A H 0.1470 0.1259 0.9863 0.098 Uiso 1 1 calc R U . . .
H37B H 0.0800 0.1068 0.9507 0.098 Uiso 1 1 calc R U . . .
H37C H 0.1064 0.1833 1.0161 0.098 Uiso 1 1 calc R U . . .
O1 O 0.5018(2) 0.3983(6) 0.2865(2) 0.120(2) Uani 1 1 d . . . . .
H1A H 0.5420 0.3933 0.3182 0.179 Uiso 1 1 d R U . . .
O2 O 0.14439(16) 0.3477(3) 0.97174(16) 0.0622(9) Uani 1 1 d . . . . .
H2 H 0.1359 0.4112 0.9528 0.093 Uiso 1 1 calc R U . . .
O3 O 1.0000 0.6114(4) 0.2500 0.0594(12) Uani 1 2 d S T P . .
H3A H 1.0206 0.5648 0.2794 0.089 Uiso 0.5 1 d R U P . .
H3B H 0.9658 0.5890 0.2344 0.089 Uiso 0.5 1 d R U P . .
P1 P 0.23567(3) 0.62658(7) 0.29793(4) 0.0223(2) Uani 1 1 d . . . . .

loop_
_atom_site_aniso_label
_atom_site_aniso_U_11
_atom_site_aniso_U_22
_atom_site_aniso_U_33
_atom_site_aniso_U_23
_atom_site_aniso_U_13
_atom_site_aniso_U_12
Br1 0.0422(3) 0.0512(3) 0.0571(3) -0.00119(19) 0.0234(2) -0.00780(18)
C1 0.0227(16) 0.0277(17) 0.0200(15) -0.0009(13) 0.0077(13) -0.0015(13)
C2 0.0203(15) 0.0242(16) 0.0201(14) -0.0037(12) 0.0069(12) 0.0003(13)
C3 0.0220(16) 0.0263(17) 0.0259(16) -0.0066(13) 0.0111(13) -0.0028(13)
C4 0.0229(16) 0.0252(16) 0.0297(17) -0.0068(14) 0.0076(14) -0.0033(14)
C5 0.0230(17) 0.0328(19) 0.042(2) -0.0118(16) 0.0074(15) -0.0018(15)
C6 0.0225(18) 0.036(2) 0.060(2) -0.0117(18) 0.0215(18) -0.0068(15)
C7 0.033(2) 0.0303(19) 0.050(2) -0.0071(16) 0.0263(17) -0.0068(15)
C8 0.0262(17) 0.0256(17) 0.0297(16) -0.0092(14) 0.0143(14) -0.0061(14)
C9 0.040(2) 0.0253(17) 0.0301(17) -0.0019(14) 0.0185(15) -0.0045(15)
C10 0.0314(18) 0.0289(18) 0.0231(16) 0.0016(13) 0.0097(14) 0.0017(14)
C11 0.0222(16) 0.0285(17) 0.0202(15) 0.0008(13) 0.0070(13) 0.0008(13)
C12 0.0190(15) 0.0287(17) 0.0164(14) -0.0019(12) 0.0043(12) -0.0025(13)
C13 0.0198(15) 0.0263(17) 0.0191(14) -0.0031(13) 0.0031(12) -0.0022(13)
C14 0.0199(16) 0.0314(18) 0.0237(16) -0.0065(13) 0.0034(13) -0.0023(14)
C15 0.0256(18) 0.0299(18) 0.0340(18) -0.0061(15) 0.0033(14) 0.0040(14)
C16 0.034(2) 0.0245(18) 0.0351(19) 0.0006(15) 0.0002(15) 0.0026(15)
C17 0.035(2) 0.0306(19) 0.0263(17) 0.0062(14) 0.0066(15) -0.0015(15)
C18 0.0286(18) 0.0273(17) 0.0216(15) -0.0007(13) 0.0056(13) -0.0016(14)
C19 0.0296(18) 0.0337(19) 0.0265(17) 0.0051(14) 0.0120(14) -0.0035(15)
C20 0.0228(17) 0.0369(19) 0.0283(17) -0.0006(14) 0.0128(14) -0.0033(14)
C21 0.0203(15) 0.0294(17) 0.0248(15) 0.0019(13) 0.0083(13) 0.0007(13)
C22 0.0274(18) 0.044(2) 0.0227(16) 0.0001(15) 0.0043(14) 0.0079(16)
C23 0.038(2) 0.042(2) 0.0243(17) -0.0040(15) 0.0088(15) 0.0034(17)
C24 0.036(2) 0.0345(19) 0.0295(18) 0.0017(15) 0.0175(16) 0.0031(15)
C25 0.0317(19) 0.0332(19) 0.0283(17) 0.0055(15) 0.0097(15) 0.0033(15)
C26 0.0275(18) 0.0333(18) 0.0230(16) 0.0026(14) 0.0064(14) 0.0034(14)
C27 0.070(3) 0.040(2) 0.040(2) -0.0004(18) 0.026(2) 0.013(2)
C28 0.0208(16) 0.0277(17) 0.0219(15) 0.0038(13) 0.0041(13) 0.0028(13)
C29 0.0242(17) 0.0314(18) 0.0324(18) 0.0027(14) 0.0123(14) 0.0016(14)
C30 0.0209(17) 0.0294(18) 0.0406(19) 0.0032(15) 0.0093(15) -0.0015(14)
C31 0.0256(18) 0.0249(17) 0.0321(18) 0.0062(14) 0.0008(15) -0.0008(14)
C32 0.0317(19) 0.0355(19) 0.0264(17) -0.0009(15) 0.0071(15) 0.0028(15)
C33 0.0214(17) 0.0382(19) 0.0267(17) 0.0003(15) 0.0072(14) 0.0011(14)
C34 0.036(2) 0.037(2) 0.035(2) 0.0029(17) -0.0015(16) -0.0067(17)
C35 0.037(2) 0.046(2) 0.045(2) 0.0033(18) 0.0261(18) 0.0005(18)
C36 0.061(3) 0.057(3) 0.041(2) -0.003(2) 0.013(2) -0.014(2)
C37 0.088(4) 0.058(3) 0.051(3) -0.001(2) 0.030(3) -0.014(3)
O1 0.101(4) 0.146(5) 0.083(3) -0.029(3) 0.007(3) 0.015(4)
O2 0.067(2) 0.057(2) 0.0412(17) -0.0004(15) -0.0002(15) -0.0120(17)
O3 0.055(3) 0.054(3) 0.071(3) 0.000 0.027(2) 0.000
P1 0.0171(4) 0.0281(4) 0.0197(4) 0.0016(3) 0.0054(3) 0.0014(3)

loop_
_atom_type_symbol
_atom_type_description
_atom_type_scat_dispersion_real
_atom_type_scat_dispersion_imag
_atom_type_scat_source
C C 0.0033 0.0016 'International Tables Vol C Tables 4.2.6.8 and 6.1.1.4'
H H 0.0000 0.0000 'International Tables Vol C Tables 4.2.6.8 and 6.1.1.4'
O O 0.0106 0.0060 'International Tables Vol C Tables 4.2.6.8 and 6.1.1.4'
P P 0.1023 0.0942 'International Tables Vol C Tables 4.2.6.8 and 6.1.1.4'
Br Br -0.2901 2.4595 'International Tables Vol C Tables 4.2.6.8 and 6.1.1.4'

loop_
_geom_angle_atom_site_label_1
_geom_angle_atom_site_label_2
_geom_angle_atom_site_label_3
_geom_angle
_geom_angle_site_symmetry_1
_geom_angle_site_symmetry_3
_geom_angle_publ_flag
C2 C1 C10 123.6(3) . . ?
C2 C1 P1 109.2(2) . . ?
C10 C1 P1 126.7(3) . . ?
C1 C2 C3 117.8(3) . . ?
C1 C2 C12 112.6(3) . . ?
C3 C2 C12 129.4(3) . . ?
C4 C3 C2 124.4(3) . . ?
C4 C3 C8 117.8(3) . . ?
C2 C3 C8 117.5(3) . . ?
C5 C4 C3 121.0(3) . . ?
C5 C4 H4 119.5 . . ?
C3 C4 H4 119.5 . . ?
C4 C5 C6 121.0(3) . . ?
C4 C5 H5 119.5 . . ?
C6 C5 H5 119.5 . . ?
C7 C6 C5 119.9(3) . . ?
C7 C6 H6 120.1 . . ?
C5 C6 H6 120.1 . . ?
C6 C7 C8 121.1(4) . . ?
C6 C7 H7 119.4 . . ?
C8 C7 H7 119.4 . . ?
C7 C8 C9 119.8(3) . . ?
C7 C8 C3 119.0(3) . . ?
C9 C8 C3 121.1(3) . . ?
C10 C9 C8 120.4(3) . . ?
C10 C9 H9 119.8 . . ?
C8 C9 H9 119.8 . . ?
C9 C10 C1 118.6(3) . . ?
C9 C10 H10 120.7 . . ?
C1 C10 H10 120.7 . . ?
C12 C11 C20 124.0(3) . . ?
C12 C11 P1 109.6(2) . . ?
C20 C11 P1 125.7(3) . . ?
C11 C12 C13 117.9(3) . . ?
C11 C12 C2 112.6(3) . . ?
C13 C12 C2 129.4(3) . . ?
C14 C13 C12 124.7(3) . . ?
C14 C13 C18 117.7(3) . . ?
C12 C13 C18 117.4(3) . . ?
C15 C14 C13 121.0(3) . . ?
C15 C14 H14 119.5 . . ?
C13 C14 H14 119.5 . . ?
C14 C15 C16 120.6(3) . . ?
C14 C15 H15 119.7 . . ?
C16 C15 H15 119.7 . . ?
C17 C16 C15 120.2(3) . . ?
C17 C16 H16 119.9 . . ?
C15 C16 H16 119.9 . . ?
C16 C17 C18 121.2(3) . . ?
C16 C17 H17 119.4 . . ?
C18 C17 H17 119.4 . . ?
C19 C18 C17 120.8(3) . . ?
C19 C18 C13 120.5(3) . . ?
C17 C18 C13 118.6(3) . . ?
C20 C19 C18 121.4(3) . . ?
C20 C19 H19 119.3 . . ?
C18 C19 H19 119.3 . . ?
C19 C20 C11 117.7(3) . . ?
C19 C20 H20 121.1 . . ?
C11 C20 H20 121.1 . . ?
C26 C21 C22 119.5(3) . . ?
C26 C21 P1 120.7(3) . . ?
C22 C21 P1 119.6(3) . . ?
C23 C22 C21 119.8(3) . . ?
C23 C22 H22 120.1 . . ?
C21 C22 H22 120.1 . . ?
C22 C23 C24 121.1(3) . . ?
C22 C23 H23 119.4 . . ?
C24 C23 H23 119.4 . . ?
C25 C24 C23 118.3(3) . . ?
C25 C24 C27 120.8(3) . . ?
C23 C24 C27 120.9(3) . . ?
C26 C25 C24 121.5(3) . . ?
C26 C25 H25 119.3 . . ?
C24 C25 H25 119.3 . . ?
C25 C26 C21 119.8(3) . . ?
C25 C26 H26 120.1 . . ?
C21 C26 H26 120.1 . . ?
C24 C27 H27A 109.5 . . ?
C24 C27 H27B 109.5 . . ?
H27A C27 H27B 109.5 . . ?
C24 C27 H27C 109.5 . . ?
H27A C27 H27C 109.5 . . ?
H27B C27 H27C 109.5 . . ?
C33 C28 C29 120.0(3) . . ?
C33 C28 P1 119.3(3) . . ?
C29 C28 P1 120.5(3) . . ?
C30 C29 C28 119.8(3) . . ?
C30 C29 H29 120.1 . . ?
C28 C29 H29 120.1 . . ?
C29 C30 C31 120.8(3) . . ?
C29 C30 H30 119.6 . . ?
C31 C30 H30 119.6 . . ?
C32 C31 C30 119.1(3) . . ?
C32 C31 C34 120.4(4) . . ?
C30 C31 C34 120.5(4) . . ?
C31 C32 C33 120.9(3) . . ?
C31 C32 H32 119.6 . . ?
C33 C32 H32 119.6 . . ?
C28 C33 C32 119.4(3) . . ?
C28 C33 H33 120.3 . . ?
C32 C33 H33 120.3 . . ?
C31 C34 H34A 109.5 . . ?
C31 C34 H34B 109.5 . . ?
H34A C34 H34B 109.5 . . ?
C31 C34 H34C 109.5 . . ?
H34A C34 H34C 109.5 . . ?
H34B C34 H34C 109.5 . . ?
O1 C35 H35A 109.5 . . ?
O1 C35 H35B 109.5 . . ?
H35A C35 H35B 109.5 . . ?
O1 C35 H35C 109.5 . . ?
H35A C35 H35C 109.5 . . ?
H35B C35 H35C 109.5 . . ?
O2 C36 C37 109.0(4) . . ?
O2 C36 H36A 109.9 . . ?
C37 C36 H36A 109.9 . . ?
O2 C36 H36B 109.9 . . ?
C37 C36 H36B 109.9 . . ?
H36A C36 H36B 108.3 . . ?
C36 C37 H37A 109.5 . . ?
C36 C37 H37B 109.5 . . ?
H37A C37 H37B 109.5 . . ?
C36 C37 H37C 109.5 . . ?
H37A C37 H37C 109.5 . . ?
H37B C37 H37C 109.5 . . ?
C35 O1 O1 113.9(4) . 2_655 ?
C35 O1 H1A 108.2 . . ?
O1 O1 H1A 109.3 2_655 . ?
C36 O2 H2 109.5 . . ?
H3A O3 H3B 109.5 . . ?
C1 P1 C28 113.18(16) . . ?
C1 P1 C11 93.69(15) . . ?
C28 P1 C11 111.57(15) . . ?
C1 P1 C21 111.37(16) . . ?
C28 P1 C21 111.87(15) . . ?
C11 P1 C21 114.00(15) . . ?

loop_
_geom_bond_atom_site_label_1
_geom_bond_atom_site_label_2
_geom_bond_distance
_geom_bond_site_symmetry_2
_geom_bond_publ_flag
C1 C2 1.401(4) . ?
C1 C10 1.404(5) . ?
C1 P1 1.778(3) . ?
C2 C3 1.430(5) . ?
C2 C12 1.497(5) . ?
C3 C4 1.420(5) . ?
C3 C8 1.435(5) . ?
C4 C5 1.367(5) . ?
C4 H4 0.9500 . ?
C5 C6 1.403(6) . ?
C5 H5 0.9500 . ?
C6 C7 1.365(6) . ?
C6 H6 0.9500 . ?
C7 C8 1.418(5) . ?
C7 H7 0.9500 . ?
C8 C9 1.421(5) . ?
C9 C10 1.362(5) . ?
C9 H9 0.9500 . ?
C10 H10 0.9500 . ?
C11 C12 1.387(5) . ?
C11 C20 1.405(5) . ?
C11 P1 1.783(3) . ?
C12 C13 1.433(5) . ?
C13 C14 1.418(5) . ?
C13 C18 1.441(5) . ?
C14 C15 1.372(5) . ?
C14 H14 0.9500 . ?
C15 C16 1.402(6) . ?
C15 H15 0.9500 . ?
C16 C17 1.359(6) . ?
C16 H16 0.9500 . ?
C17 C18 1.418(5) . ?
C17 H17 0.9500 . ?
C18 C19 1.407(5) . ?
C19 C20 1.367(5) . ?
C19 H19 0.9500 . ?
C20 H20 0.9500 . ?
C21 C26 1.395(5) . ?
C21 C22 1.398(5) . ?
C21 P1 1.785(3) . ?
C22 C23 1.380(5) . ?
C22 H22 0.9500 . ?
C23 C24 1.394(5) . ?
C23 H23 0.9500 . ?
C24 C25 1.391(5) . ?
C24 C27 1.507(5) . ?
C25 C26 1.375(5) . ?
C25 H25 0.9500 . ?
C26 H26 0.9500 . ?
C27 H27A 0.9800 . ?
C27 H27B 0.9800 . ?
C27 H27C 0.9800 . ?
C28 C33 1.390(5) . ?
C28 C29 1.394(5) . ?
C28 P1 1.780(3) . ?
C29 C30 1.379(5) . ?
C29 H29 0.9500 . ?
C30 C31 1.390(5) . ?
C30 H30 0.9500 . ?
C31 C32 1.383(5) . ?
C31 C34 1.508(5) . ?
C32 C33 1.391(5) . ?
C32 H32 0.9500 . ?
C33 H33 0.9500 . ?
C34 H34A 0.9800 . ?
C34 H34B 0.9800 . ?
C34 H34C 0.9800 . ?
C35 O1 1.379(7) . ?
C35 H35A 0.9800 . ?
C35 H35B 0.9800 . ?
C35 H35C 0.9800 . ?
C36 O2 1.423(6) . ?
C36 C37 1.502(7) . ?
C36 H36A 0.9900 . ?
C36 H36B 0.9900 . ?
C37 H37A 0.9800 . ?
C37 H37B 0.9800 . ?
C37 H37C 0.9800 . ?
O1 O1 1.579(11) 2_655 ?
O1 H1A 0.9900 . ?
O2 H2 0.8400 . ?
O3 H3A 0.8500 . ?
O3 H3B 0.8500 . ?
